data_4349627
loop_
_publ_author_name
'Tu, Hao-Ran'
'Sun, Wen-Bin'
'Li, Hong-Feng'
'Chen, Peng'
'Tian, Yong-Mei'
'Zhang, Wan-Ying'
'Zhang, Yi-Quan'
'Yan, Peng-Fei'

_publ_section_title
;
 Complementation and joint contribution of appropriate intramolecular
 coupling and local ion symmetry to improve magnetic relaxation in a
 series of dinuclear Dy2 single-molecule magnets
;
_journal_issue 3
_journal_name_full 'Inorganic Chemistry Frontiers'
_journal_page_first 499
_journal_paper_doi 10.1039/C6QI00508J
_journal_volume 4
_journal_year 2017
_chemical_formula_moiety 'C72 H50 F12 O14 Tb2'
_chemical_formula_sum 'C72 H50 F12 O14 Tb2'
_chemical_formula_weight 1684.96
_space_group_crystal_system monoclinic
_space_group_IT_number 15
_space_group_name_Hall '-C 2yc'
_space_group_name_H-M_alt 'C 1 2/c 1'
_atom_sites_solution_hydrogens geom
_atom_sites_solution_primary iterative
_atom_sites_solution_secondary difmap
_audit_creation_date 2015-11-17
_audit_creation_method
;
Olex2 1.2
(compiled 2015.01.26 svn.r3150 for OlexSys, GUI svn.r4998)
;
_audit_update_record
;
2016-03-10 deposited with the CCDC.
2016-12-28 downloaded from the CCDC.
;
_cell_angle_alpha 90.00
_cell_angle_beta 105.300(3)
_cell_angle_gamma 90.00
_cell_formula_units_Z 4
_cell_length_a 26.2874(7)
_cell_length_b 14.2711(4)
_cell_length_c 18.5381(6)
_cell_measurement_reflns_used 7964
_cell_measurement_temperature 293(2)
_cell_measurement_theta_max 28.8845
_cell_measurement_theta_min 3.1071
_cell_volume 6708.1(4)
_computing_cell_refinement
;
CrysAlisPro, Agilent Technologies,
Version 1.171.35.21 (release 20-01-2012 CrysAlis171 .NET)
(compiled Jan 23 2012,18:06:46)
;
_computing_data_collection
;
CrysAlisPro, Agilent Technologies,
Version 1.171.35.21 (release 20-01-2012 CrysAlis171 .NET)
(compiled Jan 23 2012,18:06:46)
;
_computing_data_reduction
;
CrysAlisPro, Agilent Technologies,
Version 1.171.35.21 (release 20-01-2012 CrysAlis171 .NET)
(compiled Jan 23 2012,18:06:46)
;
_computing_molecular_graphics 'Olex2 (Dolomanov et al., 2009)'
_computing_publication_material 'Olex2 (Dolomanov et al., 2009)'
_computing_structure_refinement 'ShelXL (Sheldrick, 2008)'
_computing_structure_solution
;
Superflip (Palatinus & Chapuis, 2007;Palatinus & van der Lee, 2008;
Palatinus et al., 2012)
;
_diffrn_ambient_temperature 293(2)
_diffrn_detector 'CCD area detector'
_diffrn_detector_area_resol_mean 16.1954
_diffrn_detector_type 'Bruker-Nonius APEXII CCD area detector'
_diffrn_measured_fraction_theta_full 0.998
_diffrn_measured_fraction_theta_max 0.892
_diffrn_measurement_details
;
#__ type_ start__ end____ width___ exp.time_
  1 omega  -49.00  -23.00   1.0000   11.0000
omega____ theta____ kappa____ phi______ frames
    -       20.6390  -77.0000 -150.0000 26

#__ type_ start__ end____ width___ exp.time_
  2 omega   -3.00   28.00   1.0000   11.0000
omega____ theta____ kappa____ phi______ frames
    -       20.6390   57.0000  -30.0000 31

#__ type_ start__ end____ width___ exp.time_
  3 omega   15.00   41.00   1.0000   11.0000
omega____ theta____ kappa____ phi______ frames
    -       20.6390  -77.0000 -150.0000 26

#__ type_ start__ end____ width___ exp.time_
  4 omega  -27.00   49.00   1.0000   11.0000
omega____ theta____ kappa____ phi______ frames
    -      -21.8890   57.0000 -150.0000 76

#__ type_ start__ end____ width___ exp.time_
  5 omega  -25.00   23.00   1.0000   11.0000
omega____ theta____ kappa____ phi______ frames
    -      -21.8890  -99.0000  120.0000 48

#__ type_ start__ end____ width___ exp.time_
  6 omega  -73.00  -37.00   1.0000   11.0000
omega____ theta____ kappa____ phi______ frames
    -      -21.8890 -178.0000   30.0000 36

#__ type_ start__ end____ width___ exp.time_
  7 omega  -91.00    2.00   1.0000   11.0000
omega____ theta____ kappa____ phi______ frames
    -      -21.8890  -57.0000  -60.0000 93

#__ type_ start__ end____ width___ exp.time_
  8 omega  -46.00   47.00   1.0000   11.0000
omega____ theta____ kappa____ phi______ frames
    -      -21.8890   57.0000   90.0000 93
;
_diffrn_measurement_device 'Bruker-Nonius APEXII CCD area detector and D8 diffractometer'
_diffrn_measurement_device_type 'Bruker D8 diffractometer'
_diffrn_measurement_method 'omega rotation'
_diffrn_orient_matrix_UB_11 0.0071354000
_diffrn_orient_matrix_UB_12 -0.0466003000
_diffrn_orient_matrix_UB_13 -0.0063502000
_diffrn_orient_matrix_UB_21 -0.0222477000
_diffrn_orient_matrix_UB_22 -0.0170342000
_diffrn_orient_matrix_UB_23 0.0108434000
_diffrn_orient_matrix_UB_31 -0.0153773000
_diffrn_orient_matrix_UB_32 0.0029621000
_diffrn_orient_matrix_UB_33 -0.0376199000
_diffrn_radiation_collimation '0.2 mm sinlge-pinhole'
_diffrn_radiation_monochromator 'Silicon 111'
_diffrn_radiation_probe x-ray
_diffrn_radiation_type MoK\a
_diffrn_radiation_wavelength 0.71000
_diffrn_reflns_av_R_equivalents 0.0322
_diffrn_reflns_av_unetI/netI 0.0359
_diffrn_reflns_limit_h_max 29
_diffrn_reflns_limit_h_min -34
_diffrn_reflns_limit_k_max 18
_diffrn_reflns_limit_k_min -18
_diffrn_reflns_limit_l_max 24
_diffrn_reflns_limit_l_min -20
_diffrn_reflns_number 26117
_diffrn_reflns_theta_full 26.00
_diffrn_reflns_theta_max 28.92
_diffrn_reflns_theta_min 3.11
_diffrn_source synchrotron
_diffrn_source_type 'Bend magnet, Station 11.3.1, ALS, LBNL'
_exptl_absorpt_coefficient_mu 2.190
_exptl_absorpt_correction_T_max 1.00000
_exptl_absorpt_correction_T_min 0.91345
_exptl_absorpt_correction_type multi-scan
_exptl_absorpt_process_details
;
CrysAlisPro, Agilent Technologies,
Version 1.171.35.21 (release 20-01-2012 CrysAlis171 .NET)
(compiled Jan 23 2012,18:06:46)
Empirical absorption correction using spherical harmonics,
 implemented in SCALE3 ABSPACK scaling algorithm.
;
_exptl_crystal_colour 'clear light yellow'
_exptl_crystal_colour_lustre clear
_exptl_crystal_colour_modifier light
_exptl_crystal_colour_primary yellow
_exptl_crystal_density_diffrn 1.668
_exptl_crystal_density_method 'not measured'
_exptl_crystal_description block
_exptl_crystal_F_000 3328
_exptl_crystal_size_max 0.2
_exptl_crystal_size_mid 0.12
_exptl_crystal_size_min 0.1
_refine_diff_density_max 1.085
_refine_diff_density_min -0.637
_refine_diff_density_rms 0.087
_refine_ls_extinction_method none
_refine_ls_goodness_of_fit_ref 1.052
_refine_ls_hydrogen_treatment mixed
_refine_ls_matrix_type full
_refine_ls_number_parameters 547
_refine_ls_number_reflns 7929
_refine_ls_number_restraints 1
_refine_ls_restrained_S_all 1.052
_refine_ls_R_factor_all 0.0717
_refine_ls_R_factor_gt 0.0450
_refine_ls_shift/su_max 0.001
_refine_ls_shift/su_mean 0.000
_refine_ls_structure_factor_coef Fsqd
_refine_ls_weighting_details 'calc w=1/[\s^2^(Fo^2^)+(0.0480P)^2^+23.3160P] where P=(Fo^2^+2Fc^2^)/3'
_refine_ls_weighting_scheme calc
_refine_ls_wR_factor_gt 0.1028
_refine_ls_wR_factor_ref 0.1207
_reflns_number_gt 5657
_reflns_number_total 7929
_reflns_threshold_expression >2sigma(I)
_cod_data_source_file c6qi00508j4.cif
_cod_data_source_block thr138-4
_cod_original_cell_volume 6708.1(3)
_cod_database_code 4349627
_reflns_odcompleteness_completeness 99.78
_reflns_odcompleteness_iscentric 1
_reflns_odcompleteness_theta 26.32
_olex2_refinement_description
;
1. Fixed Uiso
 At 1.2 times of:
  All C(H) groups
 At 1.5 times of:
  All C(H,H,H) groups
2. Restrained distances
 C6-H6AB
 1.7 with sigma of 0.02
3. Others
 Sof(C5A)=Sof(H5A)=Sof(C2A)=Sof(H2A)=Sof(C3A)=Sof(H3A)=Sof(C1A)=Sof(H1A)=
 Sof(C0BB)=Sof(C4A)=Sof(C1BB)=Sof(H1BB)=Sof(C7AB)=Sof(C6AB)=Sof(H6AB)=Sof(C9AB)=
 Sof(H9AB)=1-FVAR(1)
 Sof(C1)=Sof(C2)=Sof(H2)=Sof(C6)=Sof(H6)=Sof(C5)=Sof(C3)=Sof(H3)=Sof(C4)=
 Sof(C7)=Sof(H7)=Sof(C8)=Sof(H8)=Sof(C10)=Sof(H10)=Sof(C9)=Sof(H9)=FVAR(1)
4.a Aromatic/amide H refined with riding coordinates:
 C13(H13), C14(H14), C30(H30), C24(H24), C31(H31), C15(H15), C32(H32),
 C29(H29), C25(H25), C27(H27), C34(H34), C21(H21), C2(H2), C6(H6), C3(H3),
 C7(H7), C8(H8), C10(H10), C9(H9), C5A(H5A), C2A(H2A), C3A(H3A), C1A(H1A),
 C1BB(H1BB), C9AB(H9AB)
4.b Idealised Me refined as rotating group:
 C11(H11A,H11B,H11C), C18(H18A,H18B,H18C)
;
_olex2_submission_special_instructions 'No special instructions were received'

loop_
_space_group_symop_id
_space_group_symop_operation_xyz
1 'x, y, z'
2 '-x, y, -z+1/2'
3 'x+1/2, y+1/2, z'
4 '-x+1/2, y+1/2, -z+1/2'
5 '-x, -y, -z'
6 'x, -y, z-1/2'
7 '-x+1/2, -y+1/2, -z'
8 'x+1/2, -y+1/2, z-1/2'

loop_
_atom_site_label
_atom_site_type_symbol
_atom_site_fract_x
_atom_site_fract_y
_atom_site_fract_z
_atom_site_U_iso_or_equiv
_atom_site_adp_type
_atom_site_occupancy
_atom_site_calc_flag
_atom_site_disorder_assembly
_atom_site_disorder_group
_atom_site_refinement_flags_posn
Tb1 Tb 0.521507(9) 0.125126(17) 0.531211(13) 0.05135(10) Uani 1 d . . .
F2 F 0.6913(3) 0.3265(6) 0.4787(4) 0.203(4) Uani 1 d . . .
C13 C 0.5643(3) -0.1797(6) 0.7270(4) 0.085(2) Uani 1 d . . .
H13 H 0.5705 -0.2431 0.7375 0.102 Uiso 1 calc . . R
O1 O 0.53771(18) 0.1014(3) 0.6742(2) 0.0730(11) Uani 1 d . . .
C14 C 0.5773(3) -0.1136(7) 0.7833(4) 0.100(3) Uani 1 d . . .
H14 H 0.5918 -0.1332 0.8323 0.120 Uiso 1 calc . . R
F1 F 0.6433(7) 0.2790(8) 0.3903(4) 0.399(12) Uani 1 d . . .
F5 F 0.5207(3) 0.4555(4) 0.5822(5) 0.183(3) Uani 1 d . . .
O5 O 0.58012(14) 0.2067(3) 0.4790(2) 0.0677(10) Uani 1 d . . .
O6 O 0.43584(14) 0.1350(2) 0.5447(2) 0.0614(9) Uani 1 d . . .
O4 O 0.60806(14) 0.0766(3) 0.5876(2) 0.0695(11) Uani 1 d A . .
O7 O 0.51173(17) 0.2736(3) 0.5746(2) 0.0754(11) Uani 1 d . . .
O3 O 0.52682(15) -0.2078(3) 0.5924(2) 0.0680(10) Uani 1 d . . .
C30 C 0.1826(3) 0.2110(8) 0.6104(5) 0.117(3) Uani 1 d . . .
H30 H 0.1578 0.2504 0.6223 0.141 Uiso 1 calc . . R
C24 C 0.3403(3) 0.0686(5) 0.5520(4) 0.0831(19) Uani 1 d . . .
H24 H 0.3643 0.0285 0.5388 0.100 Uiso 1 calc . . R
F3 F 0.6218(4) 0.3608(8) 0.4434(10) 0.383(12) Uani 1 d . . .
C31 C 0.1702(3) 0.1201(8) 0.5950(6) 0.120(3) Uani 1 d . . .
H31 H 0.1373 0.0977 0.5971 0.144 Uiso 1 calc . . R
C15 C 0.5694(3) -0.0198(6) 0.7686(3) 0.090(2) Uani 1 d . . .
H15 H 0.5788 0.0238 0.8071 0.109 Uiso 1 calc . . R
C16 C 0.5473(2) 0.0092(5) 0.6959(3) 0.0681(15) Uani 1 d . . .
C12 C 0.5417(2) -0.1493(4) 0.6539(3) 0.0641(15) Uani 1 d . . .
C23 C 0.3537(2) 0.1616(4) 0.5681(3) 0.0627(14) Uani 1 d . . .
C32 C 0.2045(3) 0.0626(7) 0.5769(5) 0.114(3) Uani 1 d . . .
H32 H 0.1951 0.0004 0.5658 0.137 Uiso 1 calc . . R
O2 O 0.51050(12) -0.0279(2) 0.56761(17) 0.0506(8) Uani 1 d . . .
C28 C 0.2682(2) 0.1871(5) 0.5903(4) 0.0724(16) Uani 1 d . . .
C29 C 0.2308(3) 0.2474(7) 0.6090(5) 0.108(3) Uani 1 d . . .
H29 H 0.2386 0.3102 0.6200 0.130 Uiso 1 calc . . R
C33 C 0.4066(2) 0.1946(4) 0.5635(3) 0.0611(13) Uani 1 d . . .
C25 C 0.2921(3) 0.0352(6) 0.5553(5) 0.103(3) Uani 1 d . . .
H25 H 0.2839 -0.0276 0.5447 0.124 Uiso 1 calc . . R
C27 C 0.3180(2) 0.2201(5) 0.5874(4) 0.0748(17) Uani 1 d . . .
H27 H 0.3269 0.2825 0.5988 0.090 Uiso 1 calc . . R
C19 C 0.6479(3) 0.2937(7) 0.4544(5) 0.104(3) Uani 1 d . . .
C34 C 0.4231(3) 0.2876(4) 0.5819(4) 0.0799(18) Uani 1 d . . .
H34 H 0.3990 0.3299 0.5920 0.096 Uiso 1 calc . . R
C35 C 0.4727(3) 0.3184(4) 0.5856(4) 0.0751(17) Uani 1 d . . .
C20 C 0.6292(2) 0.2162(4) 0.4952(3) 0.0648(14) Uani 1 d . . .
C11 C 0.5216(3) -0.3055(4) 0.6069(4) 0.091(2) Uani 1 d . . .
H11A H 0.5023 -0.3128 0.6438 0.137 Uiso 1 calc . . GR
H11B H 0.5560 -0.3328 0.6250 0.137 Uiso 1 calc . . GR
H11C H 0.5032 -0.3364 0.5615 0.137 Uiso 1 calc . . GR
C26 C 0.2549(3) 0.0938(5) 0.5743(4) 0.0828(19) Uani 1 d . . .
C17 C 0.53299(19) -0.0557(4) 0.6385(3) 0.0565(13) Uani 1 d . . .
C22 C 0.6544(2) 0.0971(5) 0.5904(3) 0.0693(16) Uani 1 d . . .
C21 C 0.6669(2) 0.1674(5) 0.5459(4) 0.0810(19) Uani 1 d A . .
H21 H 0.7021 0.1816 0.5510 0.097 Uiso 1 calc . . R
F4 F 0.4466(3) 0.4719(5) 0.5904(11) 0.339(9) Uani 1 d . . .
C18 C 0.5641(4) 0.1709(7) 0.7276(4) 0.126(3) Uani 1 d . . .
H18A H 0.6008 0.1554 0.7452 0.189 Uiso 1 calc . . GR
H18B H 0.5486 0.1722 0.7690 0.189 Uiso 1 calc . . GR
H18C H 0.5604 0.2314 0.7041 0.189 Uiso 1 calc . . GR
C36 C 0.4864(6) 0.4178(7) 0.6090(9) 0.139(4) Uani 1 d . . .
F6 F 0.5032(7) 0.4300(7) 0.6744(6) 0.320(10) Uani 1 d . . .
C1 C 0.6947(16) 0.050(3) 0.649(2) 0.073(7) Uani 0.612(14) d A 1 .
C2 C 0.6771(6) -0.0278(17) 0.6896(12) 0.077(5) Uani 0.612(14) d A 1 .
H2 H 0.6416 -0.0442 0.6779 0.093 Uiso 0.612(14) calc A 1 R
C6 C 0.7465(7) 0.0460(12) 0.6530(10) 0.089(5) Uani 0.612(14) d A 1 D
H6 H 0.7583 0.0816 0.6187 0.107 Uiso 0.612(14) calc A 1 R
C5 C 0.7847(8) -0.0072(16) 0.7046(14) 0.090(6) Uani 0.612(14) d A 1 .
C3 C 0.7143(8) -0.0777(15) 0.7465(11) 0.095(6) Uani 0.612(14) d A 1 .
H3 H 0.7027 -0.1164 0.7793 0.114 Uiso 0.612(14) calc A 1 R
C4 C 0.7679(8) -0.0681(12) 0.7527(9) 0.082(4) Uani 0.612(14) d A 1 .
C7 C 0.8073(9) -0.1230(18) 0.8033(12) 0.108(6) Uani 0.612(14) d A 1 .
H7 H 0.7976 -0.1650 0.8357 0.130 Uiso 0.612(14) calc A 1 R
C8 C 0.8571(8) -0.1142(14) 0.8041(11) 0.124(7) Uani 0.612(14) d A 1 .
H8 H 0.8821 -0.1484 0.8390 0.149 Uiso 0.612(14) calc A 1 R
C10 C 0.8384(5) -0.0044(14) 0.7076(9) 0.151(8) Uani 0.612(14) d A 1 .
H10 H 0.8498 0.0350 0.6751 0.181 Uiso 0.612(14) calc A 1 R
C9 C 0.8738(6) -0.0575(16) 0.7564(11) 0.160(9) Uani 0.612(14) d A 1 .
H9 H 0.9094 -0.0552 0.7573 0.192 Uiso 0.612(14) calc A 1 R
C5A C 0.8174(14) -0.168(3) 0.8171(17) 0.133(13) Uani 0.388(14) d A 2 .
H5A H 0.8453 -0.2008 0.8481 0.159 Uiso 0.388(14) calc A 2 R
C2A C 0.7665(10) -0.187(2) 0.8195(15) 0.141(12) Uani 0.388(14) d A 2 .
H2A H 0.7602 -0.2351 0.8495 0.169 Uiso 0.388(14) calc A 2 R
C3A C 0.8267(14) -0.105(3) 0.772(2) 0.129(12) Uani 0.388(14) d A 2 .
H3A H 0.8615 -0.0943 0.7713 0.155 Uiso 0.388(14) calc A 2 R
C1A C 0.7243(8) -0.1339(18) 0.7776(14) 0.107(8) Uani 0.388(14) d A 2 .
H1A H 0.6904 -0.1430 0.7826 0.129 Uiso 0.388(14) calc A 2 R
C0BB C 0.7863(15) -0.052(3) 0.723(2) 0.093(10) Uani 0.388(14) d A 2 .
C4A C 0.7341(12) -0.068(2) 0.7285(14) 0.079(7) Uani 0.388(14) d A 2 .
C1BB C 0.6943(9) -0.013(3) 0.688(3) 0.091(10) Uani 0.388(14) d A 2 .
H1BB H 0.6624 -0.0087 0.7001 0.110 Uiso 0.388(14) calc A 2 R
C7AB C 0.701(3) 0.031(4) 0.634(3) 0.068(11) Uani 0.388(14) d A 2 .
C6AB C 0.7543(11) 0.070(3) 0.634(2) 0.17(2) Uani 0.388(14) d A 2 .
H6AB H 0.753(11) 0.08(2) 0.568(7) 0.207 Uiso 0.388(14) d A 2 DR
C9AB C 0.7965(9) 0.017(3) 0.678(2) 0.17(2) Uani 0.388(14) d A 2 .
H9AB H 0.8309 0.0286 0.6758 0.208 Uiso 0.388(14) calc A 2 R

loop_
_atom_site_aniso_label
_atom_site_aniso_U_11
_atom_site_aniso_U_22
_atom_site_aniso_U_33
_atom_site_aniso_U_23
_atom_site_aniso_U_13
_atom_site_aniso_U_12
Tb1 0.04295(14) 0.05102(15) 0.05950(16) 0.00795(12) 0.01252(10) -0.00381(11)
F2 0.146(5) 0.204(7) 0.241(8) 0.087(6) 0.022(5) -0.105(5)
C13 0.076(4) 0.101(5) 0.076(4) 0.045(4) 0.018(3) 0.012(4)
O1 0.085(3) 0.078(3) 0.054(2) -0.003(2) 0.014(2) -0.005(2)
C14 0.094(5) 0.151(8) 0.052(4) 0.032(5) 0.012(3) -0.001(5)
F1 0.83(3) 0.297(12) 0.112(5) -0.069(6) 0.194(10) -0.410(17)
F5 0.226(8) 0.079(3) 0.278(8) -0.035(4) 0.126(7) -0.060(4)
O5 0.049(2) 0.075(3) 0.076(2) 0.021(2) 0.0106(18) -0.0103(18)
O6 0.054(2) 0.053(2) 0.082(3) 0.0012(19) 0.0250(19) 0.0009(17)
O4 0.047(2) 0.081(3) 0.077(2) 0.026(2) 0.0080(18) -0.0010(18)
O7 0.076(3) 0.057(2) 0.094(3) -0.007(2) 0.025(2) -0.017(2)
O3 0.061(2) 0.058(2) 0.081(3) 0.027(2) 0.012(2) 0.0031(18)
C30 0.076(5) 0.154(9) 0.135(7) -0.001(7) 0.051(5) 0.031(6)
C24 0.067(4) 0.071(4) 0.119(6) -0.009(4) 0.039(4) 0.002(3)
F3 0.163(7) 0.266(11) 0.76(3) 0.378(17) 0.194(13) 0.073(7)
C31 0.069(5) 0.158(10) 0.140(8) -0.013(7) 0.042(5) -0.003(6)
C15 0.094(5) 0.125(7) 0.050(3) 0.010(4) 0.015(3) -0.002(5)
C16 0.067(4) 0.087(4) 0.052(3) 0.012(3) 0.019(3) 0.000(3)
C12 0.047(3) 0.078(4) 0.066(3) 0.027(3) 0.013(3) 0.002(3)
C23 0.057(3) 0.069(3) 0.062(3) 0.003(3) 0.016(3) 0.006(3)
C32 0.068(5) 0.127(7) 0.154(8) -0.012(6) 0.043(5) -0.005(5)
O2 0.0482(18) 0.0543(19) 0.0485(18) 0.0144(15) 0.0116(15) -0.0023(15)
C28 0.059(3) 0.085(4) 0.077(4) 0.005(3) 0.023(3) 0.017(3)
C29 0.084(5) 0.114(6) 0.140(7) -0.010(5) 0.053(5) 0.019(4)
C33 0.059(3) 0.058(3) 0.066(3) 0.010(3) 0.016(3) 0.011(3)
C25 0.077(5) 0.084(5) 0.156(7) -0.023(5) 0.044(5) -0.008(4)
C27 0.070(4) 0.073(4) 0.085(4) 0.001(3) 0.027(3) 0.017(3)
C19 0.076(5) 0.103(6) 0.119(7) 0.054(5) 0.002(4) -0.026(4)
C34 0.089(5) 0.048(3) 0.112(5) 0.002(3) 0.044(4) 0.009(3)
C35 0.099(5) 0.044(3) 0.085(4) -0.004(3) 0.030(4) -0.005(3)
C20 0.057(3) 0.064(3) 0.072(3) 0.005(3) 0.015(3) -0.019(3)
C11 0.084(5) 0.064(4) 0.122(6) 0.041(4) 0.022(4) 0.007(3)
C26 0.058(4) 0.099(5) 0.095(5) 0.001(4) 0.026(3) 0.005(3)
C17 0.047(3) 0.074(4) 0.051(3) 0.019(3) 0.018(2) -0.001(2)
C22 0.047(3) 0.078(4) 0.075(4) 0.009(3) 0.002(3) -0.005(3)
C21 0.039(3) 0.087(4) 0.110(5) 0.020(4) 0.006(3) -0.017(3)
F4 0.183(8) 0.059(4) 0.72(3) -0.087(8) 0.029(11) 0.003(4)
C18 0.182(10) 0.105(6) 0.073(5) -0.023(5) 0.002(5) -0.020(6)
C36 0.185(11) 0.065(5) 0.208(13) -0.027(7) 0.120(11) -0.010(7)
F6 0.60(3) 0.195(9) 0.223(9) -0.150(8) 0.201(13) -0.221(14)
C1 0.044(9) 0.09(2) 0.081(13) -0.008(12) 0.008(8) 0.012(11)
C2 0.043(9) 0.088(11) 0.087(9) 0.029(8) -0.009(8) -0.004(9)
C6 0.056(9) 0.106(10) 0.101(11) 0.041(9) 0.014(7) -0.010(7)
C5 0.036(7) 0.113(16) 0.112(15) 0.035(11) 0.006(8) -0.002(10)
C3 0.076(12) 0.118(13) 0.097(13) 0.043(10) 0.032(9) 0.019(10)
C4 0.065(10) 0.108(10) 0.070(9) 0.024(8) 0.014(8) 0.023(8)
C7 0.099(14) 0.132(16) 0.090(12) 0.054(10) 0.021(10) 0.058(12)
C8 0.078(10) 0.178(19) 0.114(12) 0.043(12) 0.020(11) 0.050(12)
C10 0.050(7) 0.24(2) 0.150(14) 0.096(14) 0.010(8) 0.006(10)
C9 0.062(8) 0.25(2) 0.163(16) 0.093(17) 0.018(9) 0.026(11)
C5A 0.10(2) 0.18(3) 0.111(19) 0.10(2) 0.009(15) 0.04(2)
C2A 0.098(18) 0.18(3) 0.15(2) 0.10(2) 0.042(16) 0.048(18)
C3A 0.059(16) 0.19(3) 0.13(3) 0.06(2) 0.002(17) 0.024(17)
C1A 0.075(13) 0.13(2) 0.118(17) 0.055(15) 0.035(12) 0.037(13)
C0BB 0.062(16) 0.13(3) 0.09(2) 0.00(2) 0.014(15) 0.00(2)
C4A 0.057(16) 0.109(16) 0.066(14) 0.023(11) 0.006(12) 0.006(14)
C1BB 0.022(11) 0.082(18) 0.15(3) 0.002(16) -0.005(14) -0.012(12)
C7AB 0.06(2) 0.053(15) 0.08(3) 0.005(15) 0.005(15) 0.022(11)
C6AB 0.034(10) 0.29(4) 0.17(3) 0.17(3) -0.017(13) -0.029(16)
C9AB 0.032(12) 0.23(4) 0.25(4) 0.15(3) 0.026(16) -0.010(14)

loop_
_atom_type_symbol
_atom_type_description
_atom_type_scat_dispersion_real
_atom_type_scat_dispersion_imag
_atom_type_scat_source
C C 0.0033 0.0016 'International Tables Vol C Tables 4.2.6.8 and 6.1.1.4'
H H 0.0000 0.0000 'International Tables Vol C Tables 4.2.6.8 and 6.1.1.4'
F F 0.0171 0.0103 'International Tables Vol C Tables 4.2.6.8 and 6.1.1.4'
O O 0.0106 0.0060 'International Tables Vol C Tables 4.2.6.8 and 6.1.1.4'
Tb Tb -0.1723 4.1537 'International Tables Vol C Tables 4.2.6.8 and 6.1.1.4'

loop_
_geom_angle_atom_site_label_1
_geom_angle_atom_site_label_2
_geom_angle_atom_site_label_3
_geom_angle
_geom_angle_site_symmetry_1
_geom_angle_site_symmetry_3
O1 Tb1 Tb1 98.22(10) . 5_656
O5 Tb1 Tb1 120.91(11) . 5_656
O5 Tb1 O1 122.71(13) . .
O5 Tb1 O4 70.30(13) . .
O5 Tb1 O3 68.27(12) . 5_656
O6 Tb1 Tb1 82.66(9) . 5_656
O6 Tb1 O1 78.56(14) . .
O6 Tb1 O5 140.80(13) . .
O6 Tb1 O4 145.14(13) . .
O6 Tb1 O3 78.78(13) . 5_656
O4 Tb1 Tb1 91.93(11) . 5_656
O4 Tb1 O1 68.14(14) . .
O4 Tb1 O3 136.07(12) . 5_656
O7 Tb1 Tb1 155.66(10) . 5_656
O7 Tb1 O1 76.50(15) . .
O7 Tb1 O5 80.38(15) . .
O7 Tb1 O6 73.02(13) . .
O7 Tb1 O4 107.49(15) . .
O7 Tb1 O3 79.40(15) . 5_656
O7 Tb1 O2 136.72(14) . .
O3 Tb1 Tb1 96.93(9) 5_656 5_656
O3 Tb1 O1 150.77(14) 5_656 .
O2 Tb1 Tb1 34.04(8) 5_656 5_656
O2 Tb1 Tb1 33.20(8) . 5_656
O2 Tb1 O1 65.20(12) . .
O2 Tb1 O1 132.03(12) 5_656 .
O2 Tb1 O5 137.26(13) . .
O2 Tb1 O5 96.57(13) 5_656 .
O2 Tb1 O6 87.73(12) 5_656 .
O2 Tb1 O6 80.10(12) . .
O2 Tb1 O4 76.93(12) . .
O2 Tb1 O4 106.74(14) 5_656 .
O2 Tb1 O7 142.20(14) 5_656 .
O2 Tb1 O3 127.91(12) . 5_656
O2 Tb1 O3 64.87(13) 5_656 5_656
O2 Tb1 O2 67.24(12) 5_656 .
C14 C13 H13 120.7 . .
C14 C13 C12 118.6(7) . .
C12 C13 H13 120.7 . .
C16 O1 Tb1 113.0(3) . .
C16 O1 C18 115.9(5) . .
C18 O1 Tb1 122.1(4) . .
C13 C14 H14 119.3 . .
C15 C14 C13 121.4(6) . .
C15 C14 H14 119.3 . .
C19 F1 F3 42.6(6) . .
C20 O5 Tb1 134.8(4) . .
C33 O6 Tb1 138.5(4) . .
C22 O4 Tb1 141.0(4) . .
C35 O7 Tb1 133.4(4) . .
C12 O3 Tb1 114.8(3) . 5_656
C12 O3 C11 116.9(5) . .
C11 O3 Tb1 124.1(4) . 5_656
C31 C30 H30 118.9 . .
C31 C30 C29 122.2(8) . .
C29 C30 H30 118.9 . .
C23 C24 H24 119.7 . .
C25 C24 H24 119.7 . .
C25 C24 C23 120.6(6) . .
C19 F3 F1 43.4(7) . .
C30 C31 H31 119.9 . .
C32 C31 C30 120.3(9) . .
C32 C31 H31 119.9 . .
C14 C15 H15 120.3 . .
C14 C15 C16 119.3(7) . .
C16 C15 H15 120.3 . .
O1 C16 C15 124.6(6) . .
O1 C16 C17 115.0(5) . .
C15 C16 C17 120.4(7) . .
O3 C12 C13 124.6(6) . .
C17 C12 C13 120.5(7) . .
C17 C12 O3 114.9(5) . .
C24 C23 C33 118.5(5) . .
C27 C23 C24 119.2(6) . .
C27 C23 C33 122.3(6) . .
C31 C32 H32 119.3 . .
C31 C32 C26 121.4(9) . .
C26 C32 H32 119.3 . .
Tb1 O2 Tb1 112.76(12) 5_656 .
C17 O2 Tb1 125.3(3) . 5_656
C17 O2 Tb1 120.2(3) . .
C27 C28 C29 121.3(7) . .
C26 C28 C29 118.9(7) . .
C26 C28 C27 119.8(6) . .
C30 C29 C28 118.5(9) . .
C30 C29 H29 120.7 . .
C28 C29 H29 120.7 . .
O6 C33 C23 116.7(5) . .
O6 C33 C34 122.2(5) . .
C34 C33 C23 121.1(5) . .
C24 C25 H25 119.4 . .
C24 C25 C26 121.2(7) . .
C26 C25 H25 119.4 . .
C23 C27 C28 120.9(6) . .
C23 C27 H27 119.6 . .
C28 C27 H27 119.6 . .
F2 C19 C20 120.3(7) . .
F1 C19 F2 106.2(11) . .
F1 C19 C20 114.7(9) . .
F3 C19 F2 101.6(10) . .
F3 C19 F1 94.1(11) . .
F3 C19 C20 116.1(9) . .
C33 C34 H34 118.4 . .
C35 C34 C33 123.1(6) . .
C35 C34 H34 118.4 . .
O7 C35 C34 129.3(6) . .
O7 C35 C36 112.4(7) . .
C34 C35 C36 118.3(7) . .
O5 C20 C19 114.4(6) . .
O5 C20 C21 128.7(5) . .
C21 C20 C19 116.8(5) . .
O3 C11 H11A 109.5 . .
O3 C11 H11B 109.5 . .
O3 C11 H11C 109.5 . .
H11A C11 H11B 109.5 . .
H11A C11 H11C 109.5 . .
H11B C11 H11C 109.5 . .
C28 C26 C32 118.7(7) . .
C28 C26 C25 118.3(6) . .
C25 C26 C32 123.0(8) . .
C12 C17 C16 119.7(5) . .
O2 C17 C16 120.7(5) . .
O2 C17 C12 119.6(5) . .
O4 C22 C21 121.7(5) . .
O4 C22 C1 115.8(19) . .
O4 C22 C7AB 120(3) . .
C21 C22 C1 122.2(19) . .
C21 C22 C7AB 117(2) . .
C1 C22 C7AB 16(2) . .
C20 C21 C22 122.4(5) . .
C20 C21 H21 118.8 . .
C22 C21 H21 118.8 . .
O1 C18 H18A 109.5 . .
O1 C18 H18B 109.5 . .
O1 C18 H18C 109.5 . .
H18A C18 H18B 109.5 . .
H18A C18 H18C 109.5 . .
H18B C18 H18C 109.5 . .
F5 C36 C35 115.5(8) . .
F5 C36 F4 104.9(12) . .
F4 C36 C35 112.2(12) . .
F6 C36 F5 103.1(14) . .
F6 C36 C35 115.5(12) . .
F6 C36 F4 104.3(12) . .
C22 C1 C2 117(3) . .
C6 C1 C22 126(3) . .
C6 C1 C2 113(3) . .
C1 C2 H2 119.8 . .
C3 C2 C1 120(2) . .
C3 C2 H2 119.8 . .
C1 C6 H6 116.9 . .
C1 C6 C5 126(2) . .
C5 C6 H6 116.9 . .
C4 C5 C6 118.6(16) . .
C10 C5 C6 122.8(19) . .
C10 C5 C4 118.6(18) . .
C2 C3 H3 120.2 . .
C4 C3 C2 119.7(16) . .
C4 C3 H3 120.2 . .
C5 C4 C7 118(2) . .
C3 C4 C5 119.5(15) . .
C3 C4 C7 122.9(19) . .
C4 C7 H7 120.0 . .
C8 C7 C4 120(3) . .
C8 C7 H7 120.0 . .
C7 C8 H8 118.5 . .
C7 C8 C9 123(2) . .
C9 C8 H8 118.5 . .
C5 C10 H10 119.3 . .
C9 C10 C5 121.5(16) . .
C9 C10 H10 119.3 . .
C8 C9 H9 120.4 . .
C10 C9 C8 119.2(15) . .
C10 C9 H9 120.4 . .
C2A C5A H5A 119.8 . .
C3A C5A H5A 119.8 . .
C3A C5A C2A 120(3) . .
C5A C2A H2A 119.5 . .
C5A C2A C1A 121(2) . .
C1A C2A H2A 119.5 . .
C5A C3A H3A 118.5 . .
C5A C3A C0BB 123(4) . .
C0BB C3A H3A 118.5 . .
C2A C1A H1A 120.8 . .
C4A C1A C2A 118(2) . .
C4A C1A H1A 120.8 . .
C3A C0BB C4A 117(4) . .
C9AB C0BB C3A 123(3) . .
C9AB C0BB C4A 120(3) . .
C1A C4A C0BB 120(3) . .
C1BB C4A C1A 121(3) . .
C1BB C4A C0BB 119(3) . .
C4A C1BB H1BB 120.4 . .
C7AB C1BB C4A 119(4) . .
C7AB C1BB H1BB 120.4 . .
C1BB C7AB C22 117(4) . .
C1BB C7AB C6AB 122(5) . .
C6AB C7AB C22 112(4) . .
C7AB C6AB H6AB 106(10) . .
C9AB C6AB C7AB 113(3) . .
C9AB C6AB H6AB 116(10) . .
C0BB C9AB C6AB 120(3) . .
C0BB C9AB H9AB 120.1 . .
C6AB C9AB H9AB 120.1 . .

loop_
_geom_bond_atom_site_label_1
_geom_bond_atom_site_label_2
_geom_bond_distance
_geom_bond_site_symmetry_2
Tb1 Tb1 3.8317(5) 5_656
Tb1 O1 2.593(4) .
Tb1 O5 2.335(3) .
Tb1 O6 2.334(4) .
Tb1 O4 2.344(4) .
Tb1 O7 2.305(4) .
Tb1 O3 2.592(4) 5_656
Tb1 O2 2.326(3) .
Tb1 O2 2.275(3) 5_656
F2 C19 1.207(8) .
C13 H13 0.9300 .
C13 C14 1.382(11) .
C13 C12 1.398(8) .
O1 C16 1.380(7) .
O1 C18 1.443(8) .
C14 H14 0.9300 .
C14 C15 1.371(11) .
F1 F3 1.717(17) .
F1 C19 1.182(10) .
F5 C36 1.260(11) .
O5 C20 1.252(6) .
O6 C33 1.257(6) .
O4 C22 1.241(6) .
O7 C35 1.270(7) .
O3 Tb1 2.592(4) 5_656
O3 C12 1.384(7) .
O3 C11 1.433(7) .
C30 H30 0.9300 .
C30 C31 1.350(12) .
C30 C29 1.373(11) .
C24 H24 0.9300 .
C24 C23 1.385(9) .
C24 C25 1.371(9) .
F3 C19 1.164(11) .
C31 H31 0.9300 .
C31 C32 1.327(12) .
C15 H15 0.9300 .
C15 C16 1.383(8) .
C16 C17 1.386(8) .
C12 C17 1.373(8) .
C23 C33 1.492(8) .
C23 C27 1.372(8) .
C32 H32 0.9300 .
C32 C26 1.411(10) .
O2 Tb1 2.275(3) 5_656
O2 C17 1.351(6) .
C28 C29 1.417(9) .
C28 C27 1.407(9) .
C28 C26 1.388(10) .
C29 H29 0.9300 .
C33 C34 1.410(8) .
C25 H25 0.9300 .
C25 C26 1.400(9) .
C27 H27 0.9300 .
C19 C20 1.494(8) .
C34 H34 0.9300 .
C34 C35 1.360(9) .
C35 C36 1.500(11) .
C20 C21 1.363(8) .
C11 H11A 0.9600 .
C11 H11B 0.9600 .
C11 H11C 0.9600 .
C22 C21 1.391(9) .
C22 C1 1.46(4) .
C22 C7AB 1.59(5) .
C21 H21 0.9300 .
F4 C36 1.272(14) .
C18 H18A 0.9600 .
C18 H18B 0.9600 .
C18 H18C 0.9600 .
C36 F6 1.188(16) .
C1 C2 1.49(5) .
C1 C6 1.35(4) .
C2 H2 0.9300 .
C2 C3 1.43(3) .
C6 H6 0.9300 .
C6 C5 1.41(2) .
C5 C4 1.40(3) .
C5 C10 1.40(3) .
C3 H3 0.9300 .
C3 C4 1.39(2) .
C4 C7 1.43(2) .
C7 H7 0.9300 .
C7 C8 1.31(3) .
C8 H8 0.9300 .
C8 C9 1.35(2) .
C10 H10 0.9300 .
C10 C9 1.35(2) .
C9 H9 0.9300 .
C5A H5A 0.9300 .
C5A C2A 1.38(4) .
C5A C3A 1.29(4) .
C2A H2A 0.9300 .
C2A C1A 1.40(3) .
C3A H3A 0.9300 .
C3A C0BB 1.41(5) .
C1A H1A 0.9300 .
C1A C4A 1.38(3) .
C0BB C4A 1.42(4) .
C0BB C9AB 1.37(4) .
C4A C1BB 1.37(5) .
C1BB H1BB 0.9300 .
C1BB C7AB 1.23(8) .
C7AB C6AB 1.51(7) .
C6AB H6AB 1.21(8) .
C6AB C9AB 1.41(4) .
C9AB H9AB 0.9300 .

loop_
_geom_torsion_atom_site_label_1
_geom_torsion_atom_site_label_2
_geom_torsion_atom_site_label_3
_geom_torsion_atom_site_label_4
_geom_torsion
_geom_torsion_site_symmetry_1
_geom_torsion_site_symmetry_4
Tb1 Tb1 O1 C16 22.8(4) 5_656 .
Tb1 Tb1 O1 C18 168.6(6) 5_656 .
Tb1 Tb1 O5 C20 -91.4(6) 5_656 .
Tb1 Tb1 O6 C33 -178.9(6) 5_656 .
Tb1 Tb1 O4 C22 131.2(7) 5_656 .
Tb1 Tb1 O7 C35 -8.8(8) 5_656 .
Tb1 Tb1 O2 C17 165.6(4) 5_656 .
Tb1 O1 C16 C15 163.6(5) . .
Tb1 O1 C16 C17 -16.5(6) . .
Tb1 O5 C20 C19 -166.6(6) . .
Tb1 O5 C20 C21 11.5(11) . .
Tb1 O6 C33 C23 -175.6(4) . .
Tb1 O6 C33 C34 2.5(9) . .
Tb1 O4 C22 C21 -5.1(12) . .
Tb1 O4 C22 C1 168.5(13) . .
Tb1 O4 C22 C7AB -174(2) . .
Tb1 O7 C35 C34 7.8(11) . .
Tb1 O7 C35 C36 -175.3(7) . .
Tb1 O3 C12 C13 174.6(5) 5_656 .
Tb1 O3 C12 C17 -5.8(6) 5_656 .
Tb1 O2 C17 C16 -174.7(4) 5_656 .
Tb1 O2 C17 C16 21.6(6) . .
Tb1 O2 C17 C12 5.3(6) 5_656 .
Tb1 O2 C17 C12 -158.4(4) . .
F2 C19 C20 O5 159.6(10) . .
F2 C19 C20 C21 -18.7(15) . .
C13 C14 C15 C16 0.8(12) . .
C13 C12 C17 C16 0.7(8) . .
C13 C12 C17 O2 -179.2(5) . .
O1 Tb1 O5 C20 34.2(6) . .
O1 Tb1 O6 C33 81.1(6) . .
O1 Tb1 O4 C22 -130.8(7) . .
O1 Tb1 O7 C35 -88.7(6) . .
O1 Tb1 O2 Tb1 173.58(19) . 5_656
O1 Tb1 O2 C17 -20.8(3) . .
O1 C16 C17 C12 178.9(5) . .
O1 C16 C17 O2 -1.2(7) . .
C14 C13 C12 O3 180.0(6) . .
C14 C13 C12 C17 0.5(9) . .
C14 C15 C16 O1 -179.7(6) . .
C14 C15 C16 C17 0.4(10) . .
F1 F3 C19 F2 107.5(11) . .
F1 F3 C19 C20 -120.1(11) . .
F1 C19 C20 O5 -71.7(16) . .
F1 C19 C20 C21 110.0(14) . .
O5 Tb1 O1 C16 -112.4(4) . .
O5 Tb1 O1 C18 33.4(6) . .
O5 Tb1 O6 C33 -47.5(6) . .
O5 Tb1 O4 C22 8.9(7) . .
O5 Tb1 O7 C35 144.1(6) . .
O5 Tb1 O2 Tb1 -74.3(2) . 5_656
O5 Tb1 O2 C17 91.3(4) . .
O5 C20 C21 C22 -1.6(12) . .
O6 Tb1 O1 C16 103.5(4) . .
O6 Tb1 O1 C18 -110.7(6) . .
O6 Tb1 O5 C20 148.7(5) . .
O6 Tb1 O4 C22 -148.9(6) . .
O6 Tb1 O7 C35 -6.8(6) . .
O6 Tb1 O2 Tb1 91.70(16) . 5_656
O6 Tb1 O2 C17 -102.7(3) . .
O6 C33 C34 C35 -4.5(10) . .
O4 Tb1 O1 C16 -66.0(4) . .
O4 Tb1 O1 C18 79.8(6) . .
O4 Tb1 O5 C20 -11.3(6) . .
O4 Tb1 O6 C33 98.3(6) . .
O4 Tb1 O7 C35 -150.2(6) . .
O4 Tb1 O2 Tb1 -114.71(17) . 5_656
O4 Tb1 O2 C17 50.9(3) . .
O4 C22 C21 C20 -1.8(12) . .
O4 C22 C1 C2 10(3) . .
O4 C22 C1 C6 165(2) . .
O4 C22 C7AB C1BB -30(6) . .
O4 C22 C7AB C6AB -178(3) . .
O7 Tb1 O1 C16 178.6(4) . .
O7 Tb1 O1 C18 -35.6(6) . .
O7 Tb1 O5 C20 101.3(6) . .
O7 Tb1 O6 C33 1.9(5) . .
O7 Tb1 O4 C22 -63.7(7) . .
O7 Tb1 O2 Tb1 143.55(17) . 5_656
O7 Tb1 O2 C17 -50.8(4) . .
O7 C35 C36 F5 32.2(16) . .
O7 C35 C36 F4 152.4(13) . .
O7 C35 C36 F6 -88.2(14) . .
O3 Tb1 O1 C16 143.3(4) 5_656 .
O3 Tb1 O1 C18 -70.9(7) 5_656 .
O3 Tb1 O5 C20 -176.4(6) 5_656 .
O3 Tb1 O6 C33 -80.3(5) 5_656 .
O3 Tb1 O4 C22 29.1(8) 5_656 .
O3 Tb1 O7 C35 74.6(6) 5_656 .
O3 Tb1 O2 Tb1 24.4(2) 5_656 5_656
O3 Tb1 O2 C17 -170.0(3) 5_656 .
O3 C12 C17 C16 -178.8(5) . .
O3 C12 C17 O2 1.2(7) . .
C30 C31 C32 C26 0.9(16) . .
C24 C23 C33 O6 0.3(8) . .
C24 C23 C33 C34 -177.7(6) . .
C24 C23 C27 C28 -0.6(10) . .
C24 C25 C26 C32 178.8(8) . .
C24 C25 C26 C28 -0.4(12) . .
F3 F1 C19 F2 -103.4(10) . .
F3 F1 C19 C20 121.3(11) . .
F3 C19 C20 O5 36.5(16) . .
F3 C19 C20 C21 -141.8(13) . .
C31 C30 C29 C28 0.4(15) . .
C31 C32 C26 C28 -0.6(14) . .
C31 C32 C26 C25 -179.9(9) . .
C15 C16 C17 C12 -1.2(9) . .
C15 C16 C17 O2 178.8(5) . .
C12 C13 C14 C15 -1.3(11) . .
C23 C24 C25 C26 0.6(13) . .
C23 C33 C34 C35 173.4(6) . .
O2 Tb1 O1 C16 27.2(4) 5_656 .
O2 Tb1 O1 C16 19.3(3) . .
O2 Tb1 O1 C18 173.0(6) 5_656 .
O2 Tb1 O1 C18 165.0(6) . .
O2 Tb1 O5 C20 -116.8(6) 5_656 .
O2 Tb1 O5 C20 -53.5(6) . .
O2 Tb1 O6 C33 -145.1(5) 5_656 .
O2 Tb1 O6 C33 147.6(6) . .
O2 Tb1 O4 C22 100.0(7) 5_656 .
O2 Tb1 O4 C22 161.0(7) . .
O2 Tb1 O7 C35 -60.9(6) . .
O2 Tb1 O7 C35 55.8(7) 5_656 .
O2 Tb1 O2 Tb1 0.002(1) 5_656 5_656
O2 Tb1 O2 C17 165.6(4) 5_656 .
C29 C30 C31 C32 -0.8(17) . .
C29 C28 C27 C23 -179.0(7) . .
C29 C28 C26 C32 0.2(11) . .
C29 C28 C26 C25 179.5(7) . .
C33 C23 C27 C28 179.2(5) . .
C33 C34 C35 O7 -0.5(12) . .
C33 C34 C35 C36 -177.3(9) . .
C25 C24 C23 C33 -179.8(7) . .
C25 C24 C23 C27 -0.1(11) . .
C27 C23 C33 O6 -179.4(5) . .
C27 C23 C33 C34 2.6(9) . .
C27 C28 C29 C30 179.6(7) . .
C27 C28 C26 C32 -179.5(7) . .
C27 C28 C26 C25 -0.2(11) . .
C19 C20 C21 C22 176.4(8) . .
C34 C35 C36 F5 -150.4(11) . .
C34 C35 C36 F4 -30.2(18) . .
C34 C35 C36 F6 89.2(16) . .
C11 O3 C12 C13 16.7(8) . .
C11 O3 C12 C17 -163.7(5) . .
C26 C28 C29 C30 -0.1(12) . .
C26 C28 C27 C23 0.7(10) . .
C22 C1 C2 C3 179(2) . .
C22 C1 C6 C5 -173(2) . .
C22 C7AB C6AB C9AB 175(4) . .
C21 C22 C1 C2 -176.4(16) . .
C21 C22 C1 C6 -21(3) . .
C21 C22 C7AB C1BB 161(4) . .
C21 C22 C7AB C6AB 13(4) . .
C18 O1 C16 C15 15.6(9) . .
C18 O1 C16 C17 -164.5(6) . .
C1 C22 C21 C20 -175.0(14) . .
C1 C22 C7AB C1BB 49(12) . .
C1 C22 C7AB C6AB -99(16) . .
C1 C2 C3 C4 -14(4) . .
C1 C6 C5 C4 6(4) . .
C1 C6 C5 C10 -177(3) . .
C2 C1 C6 C5 -17(4) . .
C2 C3 C4 C5 2(3) . .
C2 C3 C4 C7 -173(2) . .
C6 C1 C2 C3 21(4) . .
C6 C5 C4 C3 3(3) . .
C6 C5 C4 C7 179(2) . .
C6 C5 C10 C9 -179(2) . .
C5 C4 C7 C8 1(3) . .
C5 C10 C9 C8 -1(4) . .
C3 C4 C7 C8 177(2) . .
C4 C5 C10 C9 -1(4) . .
C4 C7 C8 C9 -3(3) . .
C7 C8 C9 C10 3(4) . .
C10 C5 C4 C3 -175(2) . .
C10 C5 C4 C7 1(3) . .
C5A C2A C1A C4A 6(5) . .
C5A C3A C0BB C4A 3(6) . .
C5A C3A C0BB C9AB 177(5) . .
C2A C5A C3A C0BB 0(7) . .
C2A C1A C4A C0BB -2(4) . .
C2A C1A C4A C1BB -178(3) . .
C3A C5A C2A C1A -5(6) . .
C3A C0BB C4A C1A -2(5) . .
C3A C0BB C4A C1BB 174(4) . .
C3A C0BB C9AB C6AB -177(4) . .
C1A C4A C1BB C7AB -165(4) . .
C0BB C4A C1BB C7AB 19(6) . .
C4A C0BB C9AB C6AB -2(7) . .
C4A C1BB C7AB C22 -178(3) . .
C4A C1BB C7AB C6AB -33(7) . .
C1BB C7AB C6AB C9AB 29(7) . .
C7AB C22 C21 C20 167(2) . .
C7AB C22 C1 C2 -100(16) . .
C7AB C22 C1 C6 56(13) . .
C7AB C6AB C9AB C0BB -10(7) . .
C9AB C0BB C4A C1A -176(4) . .
C9AB C0BB C4A C1BB 0(6) . .
